data_2200987
loop_
_publ_author_name
'Guido Kickelbick'
'Thomas Gallauner'

_publ_section_title
;
 A mixed copper(I)/copper(II) complex coordinated by a multidentate
 amidato ligand
;
_journal_issue 3
_journal_name_full 'Acta Crystallographica Section E'
_journal_page_first m102
_journal_page_last m104
_journal_paper_doi 10.1107/S1600536802002519
_journal_volume 58
_journal_year 2002
_chemical_formula_iupac '[Cu2 (C6 H13 N3)2] Cl O4'
_chemical_formula_moiety 'C12 H26 Cu2 N6 1+, Cl O4 1-'
_chemical_formula_sum 'C12 H20 Cl Cu2 N6 O4'
_chemical_formula_weight 474.87
_chemical_name_systematic
;
 ?
;
_space_group_IT_number 14
_symmetry_cell_setting monoclinic
_symmetry_space_group_name_Hall '-P 2ybc'
_symmetry_space_group_name_H-M 'P 1 21/c 1'
_atom_sites_solution_hydrogens geom
_atom_sites_solution_primary direct
_atom_sites_solution_secondary difmap
_audit_creation_method SHELXL-97
_cell_angle_alpha 90.00
_cell_angle_beta 93.3650(10)
_cell_angle_gamma 90.00
_cell_formula_units_Z 4
_cell_length_a 7.6752(3)
_cell_length_b 16.2561(6)
_cell_length_c 16.0299(6)
_cell_measurement_reflns_used 4499
_cell_measurement_temperature 293(2)
_cell_measurement_theta_max 25.09
_cell_measurement_theta_min 2.51
_cell_volume 1996.58(13)
_computing_cell_refinement 'SAINT (Bruker, 1997)'
_computing_data_collection 'SMART (Bruker, 1997)'
_computing_data_reduction SAINT
_computing_molecular_graphics 'SHELXTL (Bruker, 1998)'
_computing_publication_material SHELXL97
_computing_structure_refinement 'SHELXL97 (Sheldrick, 1997)'
_computing_structure_solution 'SHELXS97 (Sheldrick, 1997)'
_diffrn_ambient_temperature 293(2)
_diffrn_measured_fraction_theta_full 1.000
_diffrn_measured_fraction_theta_max 1.000
_diffrn_measurement_device_type 'Siemens SMART CCD area-detector'
_diffrn_measurement_method \w
_diffrn_radiation_monochromator graphite
_diffrn_radiation_source 'fine-focus sealed tube'
_diffrn_radiation_type MoK\a
_diffrn_radiation_wavelength .71073
_diffrn_reflns_av_R_equivalents .0311
_diffrn_reflns_av_sigmaI/netI .0205
_diffrn_reflns_limit_h_max 7
_diffrn_reflns_limit_h_min -7
_diffrn_reflns_limit_k_max 16
_diffrn_reflns_limit_k_min -16
_diffrn_reflns_limit_l_max 16
_diffrn_reflns_limit_l_min -16
_diffrn_reflns_number 10319
_diffrn_reflns_theta_full 20.82
_diffrn_reflns_theta_max 20.82
_diffrn_reflns_theta_min 1.79
_diffrn_standards_decay_% none
_exptl_absorpt_coefficient_mu 2.291
_exptl_absorpt_correction_T_max .8941
_exptl_absorpt_correction_T_min .4462
_exptl_absorpt_correction_type multi-scan
_exptl_absorpt_process_details '(SADABS; Sheldrick, 1996)'
_exptl_crystal_colour green
_exptl_crystal_density_diffrn 1.600
_exptl_crystal_density_method 'not measured'
_exptl_crystal_description irregular
_exptl_crystal_F_000 964
_exptl_crystal_size_max .42
_exptl_crystal_size_mid .07
_exptl_crystal_size_min .05
_refine_diff_density_max .678
_refine_diff_density_min -.302
_refine_ls_extinction_coef .0002(4)
_refine_ls_extinction_expression Fc^*^=kFc[1+0.001xFc^2^\l^3^/sin(2\q)]^-1/4^
_refine_ls_extinction_method SHELXL97
_refine_ls_goodness_of_fit_ref 1.075
_refine_ls_hydrogen_treatment constr
_refine_ls_matrix_type full
_refine_ls_number_parameters 227
_refine_ls_number_reflns 2087
_refine_ls_number_restraints 0
_refine_ls_restrained_S_all 1.075
_refine_ls_R_factor_all .0513
_refine_ls_R_factor_gt .0424
_refine_ls_shift/su_max <0.001
_refine_ls_shift/su_mean .000
_refine_ls_structure_factor_coef Fsqd
_refine_ls_weighting_details 'calc w = 1/[\s^2^(Fo^2^)+(0.0734P)^2^+3.6797P] where P = (Fo^2^+2Fc^2^)/3'
_refine_ls_weighting_scheme calc
_refine_ls_wR_factor_gt .1190
_refine_ls_wR_factor_ref .1248
_reflns_number_gt 1737
_reflns_number_total 2087
_reflns_threshold_expression I>2\s(I)
_cod_data_source_file wn6080.cif
_cod_data_source_block I
_cod_depositor_comments
;
The following automatic conversions were performed:
'_geom_bond_publ_flag' value 'Y' changed to 'y' according to
'/home/saulius/struct/CIF-dictionaries/cif_core.dic' dictionary named
'cif_core.dic' version 2.4.1 from 2010-06-29 (8 times).

Automatic conversion script
Id: cif_fix_enum 1527 2010-12-29 10:47:43Z saulius 

The following automatic conversions were performed:

'_geom_bond_publ_flag' value 'Y' changed to 'y' according to
/home/saulius/struct/CIF-dictionaries/cif_core.dic dictionary named
'cif_core.dic' version 2.4.1 from 2010-06-29 (8
times).

'_geom_angle_publ_flag' value 'Y' changed to 'y' according
to /home/saulius/struct/CIF-dictionaries/cif_core.dic dictionary
named 'cif_core.dic' version 2.4.1 from 2010-06-29 (13 times).

Automatic conversion script
Id: cif_fix_values 1715 2011-07-08 13:25:40Z adriana 
;
_cod_original_sg_symbol_H-M 'P 21/c'
_cod_database_code 2200987
_cod_database_fobs_code 2200987

loop_
_symmetry_equiv_pos_as_xyz
'x, y, z'
'-x, y+1/2, -z+1/2'
'-x, -y, -z'
'x, -y-1/2, z-1/2'

loop_
_atom_site_label
_atom_site_fract_x
_atom_site_fract_y
_atom_site_fract_z
_atom_site_U_iso_or_equiv
_atom_site_adp_type
_atom_site_calc_flag
_atom_site_refinement_flags
_atom_site_occupancy
_atom_site_disorder_assembly
_atom_site_disorder_group
_atom_site_type_symbol
Cu1 .48030(9) .42514(4) .99578(4) .0372(3) Uani d . 1 . . Cu
N1 .4719(7) .2953(3) 1.0040(3) .0509(15) Uani d . 1 . . N
Cu2 .51180(9) .49576(4) .57643(4) .0372(3) Uani d . 1 . . Cu
C2 .5052(15) .2609(5) .9237(5) .115(4) Uani d . 1 . . C
H2A .5019 .2020 .9269 .172 Uiso calc R 1 . . H
H2B .6182 .2782 .9079 .172 Uiso calc R 1 . . H
H2C .4177 .2797 .8828 .172 Uiso calc R 1 . . H
C3 .3117(12) .2623(6) 1.0356(7) .120(4) Uani d . 1 . . C
H3A .3183 .2034 1.0373 .180 Uiso calc R 1 . . H
H3B .2138 .2787 .9993 .180 Uiso calc R 1 . . H
H3C .2977 .2832 1.0908 .180 Uiso calc R 1 . . H
C4 .6144(10) .2779(4) 1.0672(5) .079(2) Uani d . 1 . . C
H4A .6478 .2205 1.0634 .095 Uiso calc R 1 . . H
H4B .5733 .2872 1.1225 .095 Uiso calc R 1 . . H
C5 .7709(9) .3312(4) 1.0554(4) .0592(19) Uani d . 1 . . C
H5A .8531 .3270 1.1035 .071 Uiso calc R 1 . . H
H5B .8291 .3141 1.0062 .071 Uiso calc R 1 . . H
N7 .2611(6) .4444(3) .9419(3) .0427(13) Uani d . 1 . . N
N6 .7072(6) .4158(3) 1.0456(3) .0432(13) Uani d . 1 . . N
C7 .1966(8) .5206(4) .9287(4) .0416(16) Uani d . 1 . . C
C8 .0184(8) .5313(5) .8854(4) .0596(19) Uani d . 1 . . C
N9 .5055(8) .5001(3) .7074(3) .0553(16) Uani d . 1 . . N
C10 .4516(19) .4190(6) .7360(6) .147(5) Uani d . 1 . . C
H10A .4478 .4193 .7957 .220 Uiso calc R 1 . . H
H10B .5338 .3783 .7197 .220 Uiso calc R 1 . . H
H10C .3380 .4061 .7112 .220 Uiso calc R 1 . . H
C11 .6612(14) .5258(9) .7513(7) .153(5) Uani d . 1 . . C
H11A .6449 .5254 .8102 .230 Uiso calc R 1 . . H
H11B .6901 .5805 .7341 .230 Uiso calc R 1 . . H
H11C .7542 .4889 .7394 .230 Uiso calc R 1 . . H
C12 .3663(11) .5622(6) .7199(5) .087(3) Uani d . 1 . . C
H12A .3225 .5546 .7750 .104 Uiso calc R 1 . . H
H12B .4163 .6169 .7178 .104 Uiso calc R 1 . . H
C13 .2210(9) .5559(5) .6570(4) .061(2) Uani d . 1 . . C
H13A .1480 .5092 .6693 .074 Uiso calc R 1 . . H
H13B .1501 .6053 .6577 .074 Uiso calc R 1 . . H
N14 .2900(6) .5457(3) .5750(3) .0412(13) Uani d . 1 . . N
C15 .2045(8) .5708(3) .5058(4) .0415(16) Uani d . 1 . . C
C16 .0329(8) .6166(4) .5078(4) .0558(19) Uani d . 1 . . C
N17 .7275(6) .4438(3) .5673(3) .0426(13) Uani d . 1 . . N
Cl20 -.0185(3) .28742(12) .76753(11) .0647(6) Uani d . 1 . . Cl
O21 .0078(11) .3103(4) .8500(4) .134(3) Uani d . 1 . . O
O22 -.0164(10) .3555(5) .7152(5) .146(3) Uani d . 1 . . O
O23 -.1905(11) .2550(5) .7590(5) .150(3) Uani d . 1 . . O
O24 .0905(13) .2263(6) .7480(6) .192(4) Uani d . 1 . . O

loop_
_atom_site_aniso_label
_atom_site_aniso_U_11
_atom_site_aniso_U_22
_atom_site_aniso_U_33
_atom_site_aniso_U_12
_atom_site_aniso_U_13
_atom_site_aniso_U_23
Cu1 .0419(5) .0290(5) .0403(5) .0038(3) -.0011(4) .0006(3)
N1 .058(4) .033(3) .060(4) .001(3) -.006(3) .001(3)
Cu2 .0410(5) .0368(5) .0340(5) .0001(3) .0031(4) -.0006(3)
C2 .202(12) .055(5) .084(7) .039(6) -.018(7) -.022(5)
C3 .095(7) .070(6) .195(11) -.018(5) .001(7) .048(7)
C4 .092(6) .041(4) .101(6) .006(4) -.016(5) .010(4)
C5 .060(4) .039(4) .077(5) .010(4) -.013(4) .004(4)
N7 .044(3) .037(3) .046(3) .006(3) -.002(2) .003(2)
N6 .047(3) .033(3) .049(3) .010(3) -.003(3) .004(2)
C7 .042(4) .052(5) .031(4) .000(3) .007(3) .002(3)
C8 .037(4) .069(5) .071(5) .006(3) -.016(3) .001(4)
N9 .060(4) .069(4) .037(3) .007(3) .002(3) -.001(3)
C10 .272(16) .086(8) .091(8) .032(9) .086(9) .033(6)
C11 .093(8) .281(16) .084(8) -.008(9) -.017(6) -.071(9)
C12 .085(6) .115(8) .060(6) .018(5) .010(5) -.013(5)
C13 .061(5) .072(5) .052(5) .014(4) .015(4) -.002(4)
N14 .045(3) .044(3) .036(3) .006(3) .009(3) -.004(3)
C15 .042(4) .026(3) .055(5) -.005(3) -.003(3) .000(3)
C16 .044(4) .054(5) .070(5) .019(3) .009(3) -.003(3)
N17 .046(3) .043(3) .039(3) .003(2) .004(3) -.002(2)
Cl20 .0805(14) .0545(12) .0575(12) -.0120(10) -.0102(9) .0011(10)
O21 .202(8) .122(5) .074(4) -.031(5) -.039(4) -.017(4)
O22 .146(6) .149(7) .143(7) -.016(6) .001(5) .093(6)
O23 .140(7) .153(7) .152(7) -.063(6) -.017(5) -.009(5)
O24 .212(10) .176(9) .191(9) .104(8) .028(7) -.025(7)

loop_
_atom_type_symbol
_atom_type_description
_atom_type_scat_dispersion_real
_atom_type_scat_dispersion_imag
_atom_type_scat_source
C C .0033 .0016 'International Tables Vol C Tables 4.2.6.8 and 6.1.1.4'
H H .0000 .0000 'International Tables Vol C Tables 4.2.6.8 and 6.1.1.4'
N N .0061 .0033 'International Tables Vol C Tables 4.2.6.8 and 6.1.1.4'
O O .0106 .0060 'International Tables Vol C Tables 4.2.6.8 and 6.1.1.4'
Cl Cl .1484 .1585 'International Tables Vol C Tables 4.2.6.8 and 6.1.1.4'
Cu Cu .3201 1.2651 'International Tables Vol C Tables 4.2.6.8 and 6.1.1.4'

loop_
_geom_angle_atom_site_label_1
_geom_angle_atom_site_label_2
_geom_angle_atom_site_label_3
_geom_angle_site_symmetry_1
_geom_angle_site_symmetry_3
_geom_angle
_geom_angle_publ_flag
N7 Cu1 N6 . . 174.3(2) y
N7 Cu1 N1 . . 99.5(2) y
N6 Cu1 N1 . . 85.7(2) y
N7 Cu1 Cu1 . 3_667 87.95(15) y
N6 Cu1 Cu1 . 3_667 87.04(15) y
N1 Cu1 Cu1 . 3_667 171.68(14) y
C2 N1 C3 . . 111.4(8) ?
C2 N1 C4 . . 112.1(7) ?
C3 N1 C4 . . 107.3(6) ?
C2 N1 Cu1 . . 108.9(5) ?
C3 N1 Cu1 . . 114.7(5) ?
C4 N1 Cu1 . . 102.1(4) ?
N17 Cu2 N14 . . 174.7(2) ?
N17 Cu2 N9 . . 99.5(2) ?
N14 Cu2 N9 . . 85.6(2) ?
N17 Cu2 Cu2 . 3_666 87.77(16) ?
N14 Cu2 Cu2 . 3_666 87.14(15) ?
N9 Cu2 Cu2 . 3_666 172.41(16) ?
N1 C4 C5 . . 111.7(6) ?
N6 C5 C4 . . 106.9(5) ?
C7 N7 Cu1 . . 122.6(4) y
C7 N6 C5 3_667 . 121.6(5) y
C7 N6 Cu1 3_667 . 123.8(4) y
C5 N6 Cu1 . . 114.6(4) y
N6 C7 N7 3_667 . 118.5(5) y
N6 C7 C8 3_667 . 121.9(6) y
N7 C7 C8 . . 119.6(6) y
C11 N9 C10 . . 110.8(9) ?
C11 N9 C12 . . 108.9(7) ?
C10 N9 C12 . . 110.4(7) ?
C11 N9 Cu2 . . 116.0(6) ?
C10 N9 Cu2 . . 107.8(5) ?
C12 N9 Cu2 . . 102.5(4) ?
C13 C12 N9 . . 112.5(6) ?
N14 C13 C12 . . 109.1(6) ?
C15 N14 C13 . . 122.3(5) ?
C15 N14 Cu2 . . 123.2(4) ?
C13 N14 Cu2 . . 114.5(4) ?
N14 C15 N17 . 3_666 118.9(5) ?
N14 C15 C16 . . 121.7(6) ?
N17 C15 C16 3_666 . 119.4(6) ?
C15 N17 Cu2 3_666 . 122.9(4) ?
O24 Cl20 O21 . . 111.3(6) ?
O24 Cl20 O22 . . 114.7(6) ?
O21 Cl20 O22 . . 111.0(5) ?
O24 Cl20 O23 . . 106.8(6) ?
O21 Cl20 O23 . . 106.0(5) ?
O22 Cl20 O23 . . 106.3(5) ?

loop_
_geom_bond_atom_site_label_1
_geom_bond_atom_site_label_2
_geom_bond_site_symmetry_2
_geom_bond_distance
_geom_bond_publ_flag
Cu1 N7 . 1.872(5) y
Cu1 N6 . 1.879(5) y
Cu1 N1 . 2.116(5) y
Cu1 Cu1 3_667 2.4552(14) y
N1 C2 . 1.440(9) ?
N1 C3 . 1.459(10) ?
N1 C4 . 1.474(9) ?
Cu2 N17 . 1.872(5) ?
Cu2 N14 . 1.884(5) ?
Cu2 N9 . 2.104(5) ?
Cu2 Cu2 3_666 2.4502(14) ?
C4 C5 . 1.502(10) ?
C5 N6 . 1.466(8) y
N7 C7 . 1.346(8) y
N6 C7 3_667 1.322(8) y
C7 N6 3_667 1.322(8) ?
C7 C8 . 1.507(9) y
N9 C11 . 1.414(11) ?
N9 C10 . 1.464(10) ?
N9 C12 . 1.491(9) ?
C12 C13 . 1.463(10) ?
C13 N14 . 1.455(8) ?
N14 C15 . 1.320(7) ?
C15 N17 3_666 1.332(7) ?
C15 C16 . 1.515(8) ?
N17 C15 3_666 1.332(7) ?
Cl20 O24 . 1.347(8) ?
Cl20 O21 . 1.376(6) ?
Cl20 O22 . 1.389(6) ?
Cl20 O23 . 1.421(7) ?

loop_
_geom_torsion_atom_site_label_1
_geom_torsion_atom_site_label_2
_geom_torsion_atom_site_label_3
_geom_torsion_atom_site_label_4
_geom_torsion_site_symmetry_1
_geom_torsion_site_symmetry_4
_geom_torsion
N7 Cu1 N1 C2 . . 77.7(6)
N6 Cu1 N1 C2 . . -100.1(6)
Cu1 Cu1 N1 C2 3_667 . -128.7(10)
N7 Cu1 N1 C3 . . -48.0(6)
N6 Cu1 N1 C3 . . 134.3(6)
Cu1 Cu1 N1 C3 3_667 . 105.7(11)
N7 Cu1 N1 C4 . . -163.6(5)
N6 Cu1 N1 C4 . . 18.7(5)
Cu1 Cu1 N1 C4 3_667 . -10.0(13)
C2 N1 C4 C5 . . 75.7(8)
C3 N1 C4 C5 . . -161.7(7)
Cu1 N1 C4 C5 . . -40.8(7)
N1 C4 C5 N6 . . 48.4(8)
N6 Cu1 N7 C7 . . -30(2)
N1 Cu1 N7 C7 . . 173.9(5)
Cu1 Cu1 N7 C7 3_667 . -2.4(4)
C4 C5 N6 C7 . 3_667 148.7(6)
C4 C5 N6 Cu1 . . -30.6(7)
N7 Cu1 N6 C7 . 3_667 31(2)
N1 Cu1 N6 C7 . 3_667 -172.4(5)
Cu1 Cu1 N6 C7 3_667 3_667 3.6(5)
N7 Cu1 N6 C5 . . -149.7(19)
N1 Cu1 N6 C5 . . 6.8(4)
Cu1 Cu1 N6 C5 3_667 . -177.2(4)
Cu1 N7 C7 N6 . 3_667 .6(8)
Cu1 N7 C7 C8 . . -179.5(4)
N17 Cu2 N9 C11 . . 45.0(8)
N14 Cu2 N9 C11 . . -136.4(8)
Cu2 Cu2 N9 C11 3_666 . -118.9(13)
N17 Cu2 N9 C10 . . -79.9(7)
N14 Cu2 N9 C10 . . 98.7(7)
Cu2 Cu2 N9 C10 3_666 . 116.1(12)
N17 Cu2 N9 C12 . . 163.6(5)
N14 Cu2 N9 C12 . . -17.8(5)
Cu2 Cu2 N9 C12 3_666 . -.4(15)
C11 N9 C12 C13 . . 161.3(8)
C10 N9 C12 C13 . . -76.7(10)
Cu2 N9 C12 C13 . . 37.9(8)
N9 C12 C13 N14 . . -44.1(9)
C12 C13 N14 C15 . . -151.9(6)
C12 C13 N14 Cu2 . . 27.0(8)
N17 Cu2 N14 C15 . . -21(2)
N9 Cu2 N14 C15 . . 174.4(5)
Cu2 Cu2 N14 C15 3_666 . -3.4(4)
N17 Cu2 N14 C13 . . 160(2)
N9 Cu2 N14 C13 . . -4.6(5)
Cu2 Cu2 N14 C13 3_666 . 177.7(4)
C13 N14 C15 N17 . 3_666 -177.2(5)
Cu2 N14 C15 N17 . 3_666 4.0(7)
C13 N14 C15 C16 . . 3.7(9)
Cu2 N14 C15 C16 . . -175.1(4)
N14 Cu2 N17 C15 . 3_666 18(2)
N9 Cu2 N17 C15 . 3_666 -177.5(4)
Cu2 Cu2 N17 C15 3_666 3_666 .4(4)
